data_2243708
loop_
_publ_author_name
'Svensson, Fredric G.'

_publ_section_title
;
 Synthesis and crystal structures of
 [Al(H~2~O)~6~](SO~4~)NO~3~&#x00B7;2H~2~O and
 [Al(H~2~O)~6~](SO~4~)Cl&#x00B7;H~2~O
;
_journal_coeditor_code WM5585
_journal_issue 1
_journal_name_full 'Acta Crystallographica Section E'
_journal_page_first 58
_journal_page_last 61
_journal_paper_doi 10.1107/S2056989020015741
_journal_volume 77
_journal_year 2021
_chemical_formula_iupac '[Al (H2 O)6] (N O3) (S O4), 2H2 O'
_chemical_formula_moiety 'Al H12 O6 3+, O4 S 2-, N O3 -, 2(H2 O)'
_chemical_formula_sum 'Al H16 N O15 S'
_chemical_formula_weight 329.18
_chemical_name_systematic
;
Hexaquaaluminium sulfate nitrate dihydrate
;
_space_group_IT_number 2
_space_group_name_Hall '-P 1'
_space_group_name_H-M_alt 'P -1'
_symmetry_space_group_name_H-M 'P -1'
_atom_sites_solution_hydrogens geom
_atom_sites_solution_primary direct
_atom_sites_solution_secondary difmap
_cell_angle_alpha 77.340(6)
_cell_angle_beta 89.561(7)
_cell_angle_gamma 82.712(7)
_cell_formula_units_Z 2
_cell_length_a 6.088(4)
_cell_length_b 7.377(5)
_cell_length_c 13.721(9)
_cell_measurement_reflns_used 3914
_cell_measurement_temperature 296(2)
_cell_measurement_theta_max 23.37
_cell_measurement_theta_min 2.85
_cell_volume 596.3(7)
_computing_cell_refinement
;
SAINT (Bruker, 2015)
;
_computing_data_collection
;
APEX2 (Bruker, 2015)
;
_computing_data_reduction
;
SAINT (Bruker, 2015)
;
_computing_molecular_graphics
;
MERCURY (Macrae <i>et al.</i>,  2020)
;
_computing_publication_material
;
publCIF (Westrip, 2010)
;
_computing_structure_refinement
;
SHELXL (Sheldrick, 2015)
;
_computing_structure_solution
;
SHELXS (Sheldrick, 2008)
;
_diffrn_ambient_temperature 296(2)
_diffrn_measured_fraction_theta_full 0.943
_diffrn_measured_fraction_theta_max 0.943
_diffrn_measurement_device_type 'Bruker APEXII CCD'
_diffrn_measurement_method '\f and \w scans'
_diffrn_radiation_monochromator graphite
_diffrn_radiation_source 'fine-focus sealed tube'
_diffrn_radiation_type MoK\a
_diffrn_radiation_wavelength 0.71073
_diffrn_reflns_av_R_equivalents 0.0257
_diffrn_reflns_av_sigmaI/netI 0.0287
_diffrn_reflns_limit_h_max 6
_diffrn_reflns_limit_h_min -6
_diffrn_reflns_limit_k_max 8
_diffrn_reflns_limit_k_min -8
_diffrn_reflns_limit_l_max 15
_diffrn_reflns_limit_l_min -15
_diffrn_reflns_number 4506
_diffrn_reflns_theta_full 23.42
_diffrn_reflns_theta_max 23.42
_diffrn_reflns_theta_min 2.85
_exptl_absorpt_coefficient_mu 0.429
_exptl_absorpt_correction_T_max 0.9915
_exptl_absorpt_correction_T_min 0.9192
_exptl_absorpt_correction_type multi-scan
_exptl_absorpt_process_details
;
(<i>SADABS</i>; Bruker, 2015)
;
_exptl_crystal_colour Colorless
_exptl_crystal_density_diffrn 1.833
_exptl_crystal_density_method 'not measured'
_exptl_crystal_description Needle
_exptl_crystal_F_000 344
_exptl_crystal_size_max 0.20
_exptl_crystal_size_mid 0.02
_exptl_crystal_size_min 0.02
_refine_diff_density_max 0.498
_refine_diff_density_min -0.383
_refine_ls_extinction_coef 0.021(4)
_refine_ls_extinction_expression Fc^*^=kFc[1+0.001xFc^2^\l^3^/sin(2\q)]^-1/4^
_refine_ls_extinction_method SHELXL
_refine_ls_goodness_of_fit_ref 1.103
_refine_ls_hydrogen_treatment mixed
_refine_ls_matrix_type full
_refine_ls_number_parameters 213
_refine_ls_number_reflns 1642
_refine_ls_number_restraints 97
_refine_ls_restrained_S_all 1.074
_refine_ls_R_factor_all 0.0363
_refine_ls_R_factor_gt 0.0338
_refine_ls_shift/su_max 0.000
_refine_ls_shift/su_mean 0.000
_refine_ls_structure_factor_coef Fsqd
_refine_ls_weighting_details 'calc w=1/[\s^2^(Fo^2^)+(0.0404P)^2^+0.6205P] where P=(Fo^2^+2Fc^2^)/3'
_refine_ls_weighting_scheme calc
_refine_ls_wR_factor_gt 0.0877
_refine_ls_wR_factor_ref 0.0903
_reflns_number_gt 1519
_reflns_number_total 1642
_reflns_threshold_expression >2sigma(I)
_cod_data_source_file wm5585sup1.cif
_cod_data_source_block 1
_cod_original_sg_symbol_H-M P-1
_cod_original_formula_sum 'H16 Al N O15 S'
_cod_database_code 2243708

loop_
_symmetry_cell_setting
triclinic

loop_
_symmetry_equiv_pos_as_xyz
'x, y, z'
'-x, -y, -z'

loop_
_atom_site_type_symbol
_atom_site_label
_atom_site_fract_x
_atom_site_fract_y
_atom_site_fract_z
_atom_site_U_iso_or_equiv
_atom_site_adp_type
_atom_site_calc_flag
_atom_site_refinement_flags
_atom_site_occupancy
_atom_site_symmetry_multiplicity
_atom_site_disorder_assembly
_atom_site_disorder_group
Al Al1 0.49771(11) -0.14486(9) 0.30419(5) 0.0196(2) Uani d U 1 1 . .
S S1 1.01766(9) -0.31760(8) 0.62701(4) 0.0206(2) Uani d U 1 1 . .
O O1 0.7790(3) -0.2120(2) 0.36672(13) 0.0244(4) Uani d DU 1 1 . .
O O2 0.5436(3) 0.1080(2) 0.27387(14) 0.0283(4) Uani d DU 1 1 . .
O O3 0.4467(3) -0.3969(2) 0.33515(14) 0.0290(5) Uani d DU 1 1 . .
O O4 0.2144(3) -0.0792(3) 0.24229(14) 0.0286(4) Uani d DU 1 1 . .
O O5 0.3748(3) -0.1058(2) 0.42456(13) 0.0270(4) Uani d DU 1 1 . .
O O6 0.6292(3) -0.1776(3) 0.18465(14) 0.0316(5) Uani d DU 1 1 . .
O O7 0.9553(3) -0.4996(2) 0.67900(14) 0.0288(4) Uani d U 1 1 . .
O O8 1.0542(3) -0.2042(3) 0.69915(14) 0.0315(5) Uani d U 1 1 . .
O O9 1.2243(3) -0.3510(2) 0.57270(14) 0.0322(5) Uani d U 1 1 . .
O O10 0.8384(3) -0.2193(3) 0.55706(14) 0.0353(5) Uani d U 1 1 . .
N N1 0.2189(5) 0.8543(4) 0.0100(2) 0.0446(7) Uani d U 1 1 . .
O O11 0.2452(5) 1.0059(4) 0.0276(2) 0.0725(8) Uani d U 1 1 . .
O O12 0.2331(6) 0.8332(5) -0.0748(2) 0.0901(10) Uani d U 1 1 . .
O O13 0.1767(6) 0.7326(4) 0.0821(2) 0.0823(9) Uani d U 1 1 . .
O OW1 0.3034(5) 0.3374(4) 0.1321(2) 0.0754(8) Uani d D 1 1 . .
O OW2 0.7579(7) -0.4488(6) 0.0962(4) 0.1134(14) Uani d D 1 1 . .
H H1 0.809(7) -0.220(6) 0.4280(11) 0.069(3) Uiso d D 1 1 . .
H H2 0.867(6) -0.294(4) 0.347(3) 0.069(3) Uiso d D 1 1 . .
H H3 0.672(3) 0.139(6) 0.279(3) 0.069(3) Uiso d D 1 1 . .
H H4 0.478(6) 0.187(4) 0.225(2) 0.069(3) Uiso d D 1 1 . .
H H5 0.320(3) -0.432(6) 0.332(3) 0.069(3) Uiso d D 1 1 . .
H H6 0.540(5) -0.487(4) 0.364(3) 0.069(3) Uiso d D 1 1 . .
H H7 0.117(5) 0.004(4) 0.256(3) 0.069(3) Uiso d D 1 1 . .
H H8 0.193(7) -0.087(6) 0.1826(13) 0.069(3) Uiso d D 1 1 . .
H H9 0.327(7) -0.183(5) 0.473(2) 0.069(3) Uiso d D 1 1 . .
H H10 0.313(6) 0.001(3) 0.431(3) 0.069(3) Uiso d D 1 1 . .
H H11 0.648(7) -0.279(3) 0.164(3) 0.069(3) Uiso d D 1 1 . .
H H12 0.657(7) -0.083(4) 0.141(2) 0.069(3) Uiso d D 1 1 . .
H H13 0.265(7) 0.451(2) 0.137(3) 0.069(3) Uiso d D 1 1 . .
H H14 0.367(7) 0.298(4) 0.083(2) 0.069(3) Uiso d D 1 1 . .
H H15 0.616(2) -0.421(5) 0.091(3) 0.069(3) Uiso d D 1 1 . .
H H16 0.831(5) -0.555(3) 0.092(3) 0.069(3) Uiso d D 1 1 . .

loop_
_atom_site_aniso_label
_atom_site_aniso_U_11
_atom_site_aniso_U_22
_atom_site_aniso_U_33
_atom_site_aniso_U_12
_atom_site_aniso_U_13
_atom_site_aniso_U_23
Al1 0.0169(4) 0.0196(4) 0.0222(4) -0.0027(3) -0.0003(3) -0.0041(3)
S1 0.0178(4) 0.0187(4) 0.0248(4) -0.0008(2) -0.0005(2) -0.0046(2)
O1 0.0199(9) 0.0249(9) 0.0279(10) 0.0008(7) -0.0036(7) -0.0068(8)
O2 0.0250(10) 0.0236(10) 0.0349(11) -0.0063(8) -0.0027(8) -0.0011(8)
O3 0.0202(9) 0.0205(10) 0.0453(12) -0.0043(7) -0.0014(8) -0.0040(8)
O4 0.0209(9) 0.0333(11) 0.0323(10) 0.0002(8) -0.0040(8) -0.0106(8)
O5 0.0313(10) 0.0220(10) 0.0255(10) 0.0014(8) 0.0054(8) -0.0032(7)
O6 0.0321(10) 0.0358(11) 0.0268(10) -0.0035(9) 0.0052(8) -0.0075(8)
O7 0.0229(9) 0.0220(9) 0.0406(11) -0.0050(7) 0.0033(8) -0.0039(8)
O8 0.0263(9) 0.0310(10) 0.0411(11) -0.0042(8) -0.0033(8) -0.0158(8)
O9 0.0282(10) 0.0257(10) 0.0373(11) 0.0021(8) 0.0103(8) 0.0012(8)
O10 0.0368(11) 0.0348(11) 0.0313(10) 0.0134(8) -0.0101(8) -0.0107(8)
N1 0.0476(15) 0.0430(16) 0.0396(16) 0.0011(12) 0.0073(12) -0.0053(12)
O11 0.0610(16) 0.0542(16) 0.103(2) -0.0068(13) -0.0250(15) -0.0186(15)
O12 0.126(3) 0.100(2) 0.0455(16) 0.008(2) 0.0206(16) -0.0325(16)
O13 0.098(2) 0.0772(19) 0.0586(17) -0.0316(17) -0.0027(15) 0.0257(15)
OW1 0.085(2) 0.0536(16) 0.0713(19) 0.0160(15) -0.0088(16) 0.0071(14)
OW2 0.092(3) 0.107(3) 0.171(4) -0.005(2) 0.016(3) -0.101(3)

loop_
_atom_type_symbol
_atom_type_description
_atom_type_scat_dispersion_real
_atom_type_scat_dispersion_imag
_atom_type_scat_source
O O 0.0106 0.0060 'International Tables Vol C Tables 4.2.6.8 and 6.1.1.4'
Al Al 0.0645 0.0514 'International Tables Vol C Tables 4.2.6.8 and 6.1.1.4'
S S 0.1246 0.1234 'International Tables Vol C Tables 4.2.6.8 and 6.1.1.4'
N N 0.0061 0.0033 'International Tables Vol C Tables 4.2.6.8 and 6.1.1.4'
H H 0.0000 0.0000 'International Tables Vol C Tables 4.2.6.8 and 6.1.1.4'

loop_
_geom_angle_atom_site_label_1
_geom_angle_atom_site_label_2
_geom_angle_atom_site_label_3
_geom_angle_site_symmetry_1
_geom_angle_site_symmetry_3
_geom_angle
_geom_angle_publ_flag
O6 Al1 O5 . . 177.66(9) ?
O6 Al1 O2 . . 90.30(9) ?
O5 Al1 O2 . . 87.90(8) ?
O6 Al1 O3 . . 90.38(9) ?
O5 Al1 O3 . . 91.45(9) ?
O2 Al1 O3 . . 179.02(8) ?
O6 Al1 O1 . . 88.42(9) ?
O5 Al1 O1 . . 90.10(9) ?
O2 Al1 O1 . . 90.37(8) ?
O3 Al1 O1 . . 90.36(8) ?
O6 Al1 O4 . . 91.88(9) ?
O5 Al1 O4 . . 89.61(9) ?
O2 Al1 O4 . . 90.05(8) ?
O3 Al1 O4 . . 89.21(8) ?
O1 Al1 O4 . . 179.48(9) ?
O8 S1 O10 . . 109.31(11) ?
O8 S1 O7 . . 110.17(12) ?
O10 S1 O7 . . 108.97(12) ?
O8 S1 O9 . . 109.41(12) ?
O10 S1 O9 . . 110.42(12) ?
O7 S1 O9 . . 108.55(11) ?
O12 N1 O11 . . 119.5(3) ?
O12 N1 O13 . . 124.4(3) ?
O11 N1 O13 . . 116.2(3) ?

loop_
_geom_bond_atom_site_label_1
_geom_bond_atom_site_label_2
_geom_bond_site_symmetry_2
_geom_bond_distance
_geom_bond_publ_flag
Al1 O6 . 1.869(2) y
Al1 O5 . 1.872(2) y
Al1 O2 . 1.876(2) y
Al1 O3 . 1.880(2) y
Al1 O1 . 1.880(2) y
Al1 O4 . 1.887(2) y
S1 O8 . 1.464(2) y
S1 O10 . 1.466(2) y
S1 O7 . 1.470(2) y
S1 O9 . 1.479(2) y
N1 O12 . 1.209(4) y
N1 O11 . 1.225(4) y
N1 O13 . 1.232(4) y

loop_
_geom_hbond_atom_site_label_D
_geom_hbond_atom_site_label_H
_geom_hbond_atom_site_label_A
_geom_hbond_site_symmetry_A
_geom_hbond_distance_DH
_geom_hbond_distance_HA
_geom_hbond_distance_DA
_geom_hbond_angle_DHA
O1 H1 O10 . 0.851(10) 1.781(12) 2.627(3) 173(4)
O1 H2 O7 2_746 0.845(10) 1.852(12) 2.689(3) 171(4)
O2 H3 O8 2_756 0.851(10) 1.835(11) 2.684(3) 176(4)
O2 H4 OW1 . 0.849(10) 1.759(13) 2.600(3) 171(4)
O3 H5 O7 2_646 0.847(10) 1.829(11) 2.675(3) 178(4)
O3 H6 O9 2_746 0.848(10) 1.833(13) 2.670(3) 169(4)
O4 H7 O8 2_656 0.846(10) 1.911(13) 2.745(3) 168(4)
O4 H8 O11 1_545 0.845(10) 2.12(2) 2.884(4) 150(4)
O4 H8 O13 1_545 0.845(10) 2.13(3) 2.870(4) 147(4)
O5 H9 O9 1_455 0.848(10) 1.802(11) 2.650(3) 179(4)
O5 H10 O10 2_656 0.851(10) 1.791(11) 2.640(3) 175(4)
O6 H11 OW2 . 0.846(10) 1.785(18) 2.596(4) 160(4)
O6 H12 O11 2_665 0.848(10) 2.35(3) 3.044(4) 139(3)
O6 H12 O12 2_665 0.848(10) 2.059(17) 2.876(4) 162(4)
OW1 H13 O13 . 0.860(10) 2.05(2) 2.850(5) 155(3)
OW1 H14 O12 2_665 0.856(10) 2.52(4) 3.109(5) 127(4)
OW1 H14 OW2 2_655 0.856(10) 2.55(4) 3.073(6) 120(3)
OW2 H16 O12 2_655 0.862(10) 2.20(3) 2.908(5) 139(3)
